data_2241439
loop_
_publ_author_name
'Gallagher, Megan K.'
'Oliver, Allen G.'
'Lappin, A. Graham'

_publ_section_title
;
 Crystal structure of
 tris(<i>trans</i>-1,2-diaminocyclohexane-\k^2^<i>N</i>,<i>N</i>')cobalt(III)
 trichloride monohydrate
;
_journal_coeditor_code LH5797
_journal_issue 1
_journal_name_full 'Acta Crystallographica Section E'
_journal_page_first 49
_journal_page_last 52
_journal_paper_doi 10.1107/S2056989015023683
_journal_volume 72
_journal_year 2016
_chemical_formula_iupac '[Co (C6 H14 N2)3] Cl3, H2 O'
_chemical_formula_moiety 'C18 H42 Co N6 3+, 3(Cl -), H2 O'
_chemical_formula_sum 'C18 H44 Cl3 Co N6 O'
_chemical_formula_weight 525.87
_chemical_name_systematic
;
Tris(<i>trans</i>-1,2-diaminocyclohexane-\k^2^<i>N</i>,<i>N</i>')cobalt(III)
trichloride monohydrate
;
_space_group_crystal_system tetragonal
_space_group_IT_number 122
_space_group_name_Hall 'I -4 2bw'
_space_group_name_H-M_alt 'I -4 2 d'
_symmetry_space_group_name_Hall 'I -4 2bw'
_symmetry_space_group_name_H-M 'I -4 2 d'
_atom_sites_solution_hydrogens geom
_atom_sites_solution_primary direct
_atom_sites_solution_secondary difmap
_audit_creation_method SHELXL-2014/7
_cell_angle_alpha 90
_cell_angle_beta 90
_cell_angle_gamma 90
_cell_formula_units_Z 8
_cell_length_a 18.7857(14)
_cell_length_b 18.7857(14)
_cell_length_c 13.8572(12)
_cell_measurement_reflns_used 9897
_cell_measurement_temperature 120(2)
_cell_measurement_theta_max 24.80
_cell_measurement_theta_min 2.83
_cell_volume 4890.2(7)
_computing_cell_refinement
;
SAINT (Bruker, 2015)
;
_computing_data_collection
;
APEX2 (Bruker, 2015)
;
_computing_data_reduction
;
SAINT (Bruker, 2015)
;
_computing_molecular_graphics
;
<i>OLEX2</i> (Dolomanov <i>et al.</i>, 2009)
;
_computing_publication_material
;
<i>OLEX2</i> (Dolomanov <i>et al.</i>, 2009) and publCIF (Westrip,
2010)
;
_computing_structure_refinement
;
SHELXL2014 (Sheldrick, 2015b)
;
_computing_structure_solution
;
SHELXT (Sheldrick, 2015a)
;
_diffrn_ambient_temperature 120(2)
_diffrn_detector_area_resol_mean 8.33
_diffrn_measured_fraction_theta_full 1.000
_diffrn_measured_fraction_theta_max 0.999
_diffrn_measurement_device_type 'Bruker APEXII'
_diffrn_measurement_method 'combination of \w and \f-scans '
_diffrn_radiation_monochromator 'Bruker TRIUMPH curved-graphite'
_diffrn_radiation_source 'fine-focus sealed tube'
_diffrn_radiation_type MoK\a
_diffrn_radiation_wavelength 0.71073
_diffrn_reflns_av_R_equivalents 0.0680
_diffrn_reflns_limit_h_max 24
_diffrn_reflns_limit_h_min -24
_diffrn_reflns_limit_k_max 24
_diffrn_reflns_limit_k_min -24
_diffrn_reflns_limit_l_max 17
_diffrn_reflns_limit_l_min -17
_diffrn_reflns_number 43332
_diffrn_reflns_theta_full 25.242
_diffrn_reflns_theta_max 27.149
_diffrn_reflns_theta_min 1.826
_exptl_absorpt_coefficient_mu 1.052
_exptl_absorpt_correction_T_max 0.9258
_exptl_absorpt_correction_T_min 0.8091
_exptl_absorpt_correction_type numerical
_exptl_absorpt_process_details
;
(SADABS; Krause <i>et al.</i>, 2015)
;
_exptl_crystal_colour orange
_exptl_crystal_density_diffrn 1.429
_exptl_crystal_description rod
_exptl_crystal_F_000 2240
_exptl_crystal_size_max 0.216
_exptl_crystal_size_mid 0.063
_exptl_crystal_size_min 0.047
_refine_diff_density_max 1.137
_refine_diff_density_min -0.616
_refine_ls_abs_structure_details
;
Flack <i>x</i> determined using 1004 quotients
[(<i>I</i>^+^)-(<i>I</i>^-^)]/[(<i>I</i>^+^)+(<i>I</i>^-^)]
(Parsons <i>et al.</i>, 2013).
;
_refine_ls_abs_structure_Flack 0.003(7)
_refine_ls_extinction_method none
_refine_ls_goodness_of_fit_ref 1.061
_refine_ls_hydrogen_treatment constr
_refine_ls_matrix_type full
_refine_ls_number_parameters 137
_refine_ls_number_reflns 2707
_refine_ls_number_restraints 0
_refine_ls_restrained_S_all 1.061
_refine_ls_R_factor_all 0.0541
_refine_ls_R_factor_gt 0.0471
_refine_ls_shift/su_max 0.010
_refine_ls_shift/su_mean 0.001
_refine_ls_structure_factor_coef Fsqd
_refine_ls_weighting_details 'w=1/[\s^2^(Fo^2^)+(0.0844P)^2^+6.4309P] where P=(Fo^2^+2Fc^2^)/3'
_refine_ls_weighting_scheme calc
_refine_ls_wR_factor_gt 0.1257
_refine_ls_wR_factor_ref 0.1297
_reflns_number_gt 2416
_reflns_number_total 2707
_reflns_threshold_expression 'I > 2\s(I)'
_cod_data_source_file lh5797sup1.cif
_cod_data_source_block I
_cod_depositor_comments
;Adding full bibliography for 2241439.cif.

 Adding full bibliography for 2241439.cif.
;
_cod_original_cell_volume 4890.2(9)
_cod_database_code 2241439
_cod_database_fobs_code 2241439
_shelx_space_group_comment
;
The symmetry employed for this shelxl refinement is uniquely defined
by the following loop, which should always be used as a source of
symmetry information in preference to the above space-group names.
They are only intended as comments.
;
_shelx_estimated_absorpt_t_min 0.805
_shelx_estimated_absorpt_t_max 0.952

loop_
_space_group_symop_operation_xyz
'x, y, z'
'y, -x, -z'
'-x, -y, z'
'-y, x, -z'
'x, -y+1/2, -z+1/4'
'-x, y+1/2, -z+1/4'
'-y, -x+1/2, z+1/4'
'y, x+1/2, z+1/4'
'x+1/2, y+1/2, z+1/2'
'y+1/2, -x+1/2, -z+1/2'
'-x+1/2, -y+1/2, z+1/2'
'-y+1/2, x+1/2, -z+1/2'
'x+1/2, -y+1, -z+3/4'
'-x+1/2, y+1, -z+3/4'
'-y+1/2, -x+1, z+3/4'
'y+1/2, x+1, z+3/4'

loop_
_atom_site_type_symbol
_atom_site_label
_atom_site_fract_x
_atom_site_fract_y
_atom_site_fract_z
_atom_site_U_iso_or_equiv
_atom_site_adp_type
_atom_site_calc_flag
_atom_site_occupancy
_atom_site_attached_hydrogens
Co Co1 0.86364(5) 0.2500 0.6250 0.0199(2) Uani d 1 0
Cl Cl1 0.85979(10) 0.08706(8) 0.43019(16) 0.0553(5) Uani d 1 0
Cl Cl2 0.7500 0.15300(10) 0.8750 0.0324(4) Uani d 1 0
N N1 0.9360(2) 0.2216(2) 0.5307(3) 0.0265(9) Uani d 1 0
H H1A 0.9779 0.2126 0.5612 0.032 Uiso calc 1 0
H H1B 0.9219 0.1813 0.4996 0.032 Uiso calc 1 0
N N2 0.8689(2) 0.3445(2) 0.5631(4) 0.0289(10) Uani d 1 0
H H2A 0.8301 0.3513 0.5249 0.035 Uiso calc 1 0
H H2B 0.8693 0.3791 0.6090 0.035 Uiso calc 1 0
N N3 0.7858(2) 0.2801(2) 0.7122(3) 0.0239(9) Uani d 1 0
H H3A 0.7819 0.2488 0.7621 0.029 Uiso calc 1 0
H H3B 0.7956 0.3238 0.7370 0.029 Uiso calc 1 0
C C1 0.9455(5) 0.2804(4) 0.4598(6) 0.057(2) Uani d 1 0
H H1 0.9047 0.2750 0.4141 0.068 Uiso calc 1 0
C C2 0.9338(4) 0.3487(5) 0.5050(7) 0.063(2) Uani d 1 0
H H2 0.9740 0.3562 0.5511 0.075 Uiso calc 1 0
C C3 0.9375(4) 0.4089(4) 0.4326(7) 0.060(2) Uani d 1 0
H H3C 0.9309 0.4549 0.4662 0.071 Uiso calc 1 0
H H3D 0.8986 0.4036 0.3849 0.071 Uiso calc 1 0
C C4 1.0086(5) 0.4087(6) 0.3809(9) 0.092(4) Uani d 1 0
H H4A 1.0473 0.4181 0.4277 0.110 Uiso calc 1 0
H H4B 1.0094 0.4468 0.3316 0.110 Uiso calc 1 0
C C5 1.0206(5) 0.3362(5) 0.3323(6) 0.065(2) Uani d 1 0
H H5A 0.9874 0.3319 0.2772 0.078 Uiso calc 1 0
H H5B 1.0696 0.3351 0.3061 0.078 Uiso calc 1 0
C C6 1.0107(3) 0.2723(4) 0.3971(4) 0.0418(17) Uani d 1 0
H H6A 1.0058 0.2289 0.3570 0.050 Uiso calc 1 0
H H6B 1.0532 0.2665 0.4385 0.050 Uiso calc 1 0
C C7 0.7181(3) 0.2825(3) 0.6575(4) 0.0251(10) Uani d 1 0
H H7 0.7186 0.3259 0.6157 0.030 Uiso calc 1 0
C C8 0.6525(3) 0.2853(3) 0.7199(4) 0.0311(12) Uani d 1 0
H H8A 0.6529 0.3296 0.7587 0.037 Uiso calc 1 0
H H8B 0.6523 0.2443 0.7648 0.037 Uiso calc 1 0
C C9 0.5856(3) 0.2833(3) 0.6569(5) 0.0359(13) Uani d 1 0
H H9A 0.5840 0.3263 0.6157 0.043 Uiso calc 1 0
H H9B 0.5428 0.2833 0.6985 0.043 Uiso calc 1 0
O O1 0.9506(10) 0.4729(6) 0.6332(9) 0.104(6) Uani d 0.5 2

loop_
_atom_site_aniso_label
_atom_site_aniso_U_11
_atom_site_aniso_U_22
_atom_site_aniso_U_33
_atom_site_aniso_U_12
_atom_site_aniso_U_13
_atom_site_aniso_U_23
Co1 0.0181(4) 0.0195(4) 0.0221(4) 0.000 0.000 -0.0026(4)
Cl1 0.0471(9) 0.0311(8) 0.0877(13) -0.0106(7) 0.0231(10) -0.0252(8)
Cl2 0.0324(9) 0.0358(10) 0.0291(9) 0.000 0.0006(8) 0.000
N1 0.023(2) 0.030(2) 0.027(2) 0.0010(18) 0.0021(17) -0.0049(18)
N2 0.022(2) 0.024(2) 0.041(2) -0.0001(18) -0.003(2) 0.0034(18)
N3 0.023(2) 0.024(2) 0.025(2) 0.0015(18) 0.0006(17) -0.0056(17)
C1 0.071(5) 0.043(4) 0.055(4) 0.003(4) 0.032(4) 0.013(3)
C2 0.050(4) 0.058(5) 0.080(6) 0.014(4) 0.023(4) 0.035(4)
C3 0.030(3) 0.057(5) 0.091(6) -0.003(3) -0.006(4) 0.046(4)
C4 0.055(5) 0.104(9) 0.117(9) -0.008(5) 0.008(6) 0.070(8)
C5 0.068(5) 0.086(7) 0.042(4) -0.026(5) 0.017(4) 0.014(4)
C6 0.026(3) 0.074(5) 0.026(3) -0.001(3) 0.000(2) 0.009(3)
C7 0.020(2) 0.027(2) 0.029(2) 0.000(2) -0.0004(19) -0.002(2)
C8 0.025(3) 0.037(3) 0.031(3) 0.005(2) 0.004(2) -0.001(2)
C9 0.025(3) 0.036(3) 0.047(3) 0.005(2) 0.005(2) 0.003(3)
O1 0.206(18) 0.049(6) 0.058(7) 0.026(9) -0.076(10) -0.016(6)

loop_
_atom_type_symbol
_atom_type_description
_atom_type_scat_dispersion_real
_atom_type_scat_dispersion_imag
_atom_type_scat_source
C C 0.0033 0.0016 'International Tables Vol C Tables 4.2.6.8 and 6.1.1.4'
H H 0.0000 0.0000 'International Tables Vol C Tables 4.2.6.8 and 6.1.1.4'
Cl Cl 0.1484 0.1585 'International Tables Vol C Tables 4.2.6.8 and 6.1.1.4'
Co Co 0.3494 0.9721 'International Tables Vol C Tables 4.2.6.8 and 6.1.1.4'
N N 0.0061 0.0033 'International Tables Vol C Tables 4.2.6.8 and 6.1.1.4'
O O 0.0106 0.0060 'International Tables Vol C Tables 4.2.6.8 and 6.1.1.4'

loop_
_geom_angle_atom_site_label_1
_geom_angle_atom_site_label_2
_geom_angle_atom_site_label_3
_geom_angle_site_symmetry_1
_geom_angle_site_symmetry_3
_geom_angle
_geom_angle_publ_flag
N1 Co1 N1 . 5_556 92.2(3) y
N1 Co1 N2 . 5_556 90.61(19) y
N1 Co1 N2 5_556 5_556 85.4(2) y
N1 Co1 N2 . . 85.4(2) y
N1 Co1 N2 5_556 . 90.61(19) y
N2 Co1 N2 5_556 . 174.2(3) y
N1 Co1 N3 . 5_556 91.58(17) y
N1 Co1 N3 5_556 5_556 175.8(2) y
N2 Co1 N3 5_556 5_556 92.64(19) y
N2 Co1 N3 . 5_556 91.62(19) y
N1 Co1 N3 . . 175.8(2) y
N1 Co1 N3 5_556 . 91.58(17) y
N2 Co1 N3 5_556 . 91.62(19) y
N2 Co1 N3 . . 92.64(19) y
N3 Co1 N3 5_556 . 84.7(3) y
C1 N1 Co1 . . 108.8(4) ?
C1 N1 H1A . . 109.9 ?
Co1 N1 H1A . . 109.9 ?
C1 N1 H1B . . 109.9 ?
Co1 N1 H1B . . 109.9 ?
H1A N1 H1B . . 108.3 ?
C2 N2 Co1 . . 109.3(4) ?
C2 N2 H2A . . 109.8 ?
Co1 N2 H2A . . 109.8 ?
C2 N2 H2B . . 109.8 ?
Co1 N2 H2B . . 109.8 ?
H2A N2 H2B . . 108.3 ?
C7 N3 Co1 . . 109.3(3) ?
C7 N3 H3A . . 109.8 ?
Co1 N3 H3A . . 109.8 ?
C7 N3 H3B . . 109.8 ?
Co1 N3 H3B . . 109.8 ?
H3A N3 H3B . . 108.3 ?
C2 C1 N1 . . 110.7(6) ?
C2 C1 C6 . . 117.6(7) ?
N1 C1 C6 . . 113.7(6) ?
C2 C1 H1 . . 104.4 ?
N1 C1 H1 . . 104.4 ?
C6 C1 H1 . . 104.4 ?
C1 C2 N2 . . 108.5(7) ?
C1 C2 C3 . . 111.6(7) ?
N2 C2 C3 . . 116.4(6) ?
C1 C2 H2 . . 106.6 ?
N2 C2 H2 . . 106.6 ?
C3 C2 H2 . . 106.6 ?
C2 C3 C4 . . 110.6(6) ?
C2 C3 H3C . . 109.5 ?
C4 C3 H3C . . 109.5 ?
C2 C3 H3D . . 109.5 ?
C4 C3 H3D . . 109.5 ?
H3C C3 H3D . . 108.1 ?
C3 C4 C5 . . 109.9(8) ?
C3 C4 H4A . . 109.7 ?
C5 C4 H4A . . 109.7 ?
C3 C4 H4B . . 109.7 ?
C5 C4 H4B . . 109.7 ?
H4A C4 H4B . . 108.2 ?
C6 C5 C4 . . 115.2(7) ?
C6 C5 H5A . . 108.5 ?
C4 C5 H5A . . 108.5 ?
C6 C5 H5B . . 108.5 ?
C4 C5 H5B . . 108.5 ?
H5A C5 H5B . . 107.5 ?
C1 C6 C5 . . 111.2(7) ?
C1 C6 H6A . . 109.4 ?
C5 C6 H6A . . 109.4 ?
C1 C6 H6B . . 109.4 ?
C5 C6 H6B . . 109.4 ?
H6A C6 H6B . . 108.0 ?
N3 C7 C8 . . 114.1(4) ?
N3 C7 C7 . 5_556 106.2(3) ?
C8 C7 C7 . 5_556 111.7(4) ?
N3 C7 H7 . . 108.2 ?
C8 C7 H7 . . 108.2 ?
C7 C7 H7 5_556 . 108.2 ?
C7 C8 C9 . . 110.0(4) ?
C7 C8 H8A . . 109.7 ?
C9 C8 H8A . . 109.7 ?
C7 C8 H8B . . 109.7 ?
C9 C8 H8B . . 109.7 ?
H8A C8 H8B . . 108.2 ?
C8 C9 C9 . 5_556 110.4(4) ?
C8 C9 H9A . . 109.6 ?
C9 C9 H9A 5_556 . 109.6 ?
C8 C9 H9B . . 109.6 ?
C9 C9 H9B 5_556 . 109.6 ?
H9A C9 H9B . . 108.1 ?

loop_
_geom_bond_atom_site_label_1
_geom_bond_atom_site_label_2
_geom_bond_site_symmetry_2
_geom_bond_distance
_geom_bond_publ_flag
Co1 N1 . 1.959(4) y
Co1 N1 5_556 1.959(4) y
Co1 N2 5_556 1.974(4) y
Co1 N2 . 1.974(4) y
Co1 N3 5_556 1.980(4) y
Co1 N3 . 1.980(4) y
N1 C1 . 1.489(8) ?
N1 H1A . 0.9100 ?
N1 H1B . 0.9100 ?
N2 C2 . 1.462(9) ?
N2 H2A . 0.9100 ?
N2 H2B . 0.9100 ?
N3 C7 . 1.482(6) ?
N3 H3A . 0.9100 ?
N3 H3B . 0.9100 ?
C1 C2 . 1.445(12) ?
C1 C6 . 1.508(9) ?
C1 H1 . 1.0000 ?
C2 C3 . 1.513(9) ?
C2 H2 . 1.0000 ?
C3 C4 . 1.516(12) ?
C3 H3C . 0.9900 ?
C3 H3D . 0.9900 ?
C4 C5 . 1.536(15) ?
C4 H4A . 0.9900 ?
C4 H4B . 0.9900 ?
C5 C6 . 1.510(11) ?
C5 H5A . 0.9900 ?
C5 H5B . 0.9900 ?
C6 H6A . 0.9900 ?
C6 H6B . 0.9900 ?
C7 C8 . 1.506(7) ?
C7 C7 5_556 1.516(10) ?
C7 H7 . 1.0000 ?
C8 C9 . 1.531(8) ?
C8 H8A . 0.9900 ?
C8 H8B . 0.9900 ?
C9 C9 5_556 1.532(13) ?
C9 H9A . 0.9900 ?
C9 H9B . 0.9900 ?

loop_
_geom_hbond_atom_site_label_D
_geom_hbond_atom_site_label_H
_geom_hbond_atom_site_label_A
_geom_hbond_site_symmetry_A
_geom_hbond_distance_DH
_geom_hbond_distance_HA
_geom_hbond_distance_DA
_geom_hbond_angle_DHA
N1 H1A Cl1 2_666 0.91 2.46 3.270(5) 147.8
N1 H1B Cl1 . 0.91 2.33 3.222(5) 166.7
N2 H2A Cl2 11_654 0.91 2.57 3.433(5) 159.4
N2 H2B O1 . 0.91 2.35 3.019(14) 129.8
N3 H3A Cl2 . 0.91 2.46 3.352(5) 167.3
N3 H3B Cl1 5_556 0.91 2.36 3.223(5) 158.0
O1 . Cl1 5_556 . . 3.296(18) .
O1 . Cl1 8_645 . . 3.393(15) .
O1 . Cl1 7_665 . . 3.287(12) .
C2 H2 Cl1 8_645 1.00 2.78 3.772(10) 173.4
C3 H3C O1 . 0.99 2.37 3.039(15) 124.4
C8 H8A Cl1 11_655 0.99 2.86 3.780(6) 155.8
C8 H8B Cl2 . 0.99 2.94 3.762(6) 141.1

loop_
_geom_torsion_atom_site_label_1
_geom_torsion_atom_site_label_2
_geom_torsion_atom_site_label_3
_geom_torsion_atom_site_label_4
_geom_torsion_site_symmetry_1
_geom_torsion_site_symmetry_4
_geom_torsion
Co1 N1 C1 C2 . . 32.0(8)
Co1 N1 C1 C6 . . 167.1(5)
N1 C1 C2 N2 . . -45.9(10)
C6 C1 C2 N2 . . -179.1(6)
N1 C1 C2 C3 . . -175.5(6)
C6 C1 C2 C3 . . 51.3(11)
Co1 N2 C2 C1 . . 37.8(8)
Co1 N2 C2 C3 . . 164.7(7)
C1 C2 C3 C4 . . -57.2(11)
N2 C2 C3 C4 . . 177.5(9)
C2 C3 C4 C5 . . 56.6(11)
C3 C4 C5 C6 . . -51.3(11)
C2 C1 C6 C5 . . -43.7(10)
N1 C1 C6 C5 . . -175.6(6)
C4 C5 C6 C1 . . 43.1(10)
Co1 N3 C7 C8 . . 164.5(4)
Co1 N3 C7 C7 . 5_556 41.0(6)
N3 C7 C8 C9 . . -176.7(5)
C7 C7 C8 C9 5_556 . -56.2(7)
C7 C8 C9 C9 . 5_556 57.0(7)
